data_7159789
loop_
_publ_author_name
'Fan, Jian'
'Zu, Yanhong'
'Zheng, Zhimin'
'Song, Lulu'
'Wang, Yating'
'Zhou, Zhou'
'Liu, Yujun'
'Xu, Shuwen'

_publ_section_title
;
 A silver-mediated radical process of \b-keto sulfones for the synthesis
 of 2,3-diacyl furans
;
_journal_issue 9
_journal_name_full 'Organic &amp; Biomolecular Chemistry'
_journal_page_first 1770
_journal_page_last 1774
_journal_paper_doi 10.1039/D3OB02079G
_journal_volume 22
_journal_year 2024
_chemical_formula_moiety 'C27 H22 O3'
_chemical_formula_sum 'C27 H22 O3'
_chemical_formula_weight 394.44
_space_group_crystal_system monoclinic
_space_group_IT_number 14
_space_group_name_Hall '-P 2ybc'
_space_group_name_H-M_alt 'P 1 21/c 1'
_atom_sites_solution_hydrogens geom
_atom_sites_solution_primary dual
_audit_creation_date 2023-04-26
_audit_creation_method
;
Olex2 1.5
(compiled 2022.04.07 svn.rca3783a0 for OlexSys, GUI svn.r6498)
;
_audit_update_record
;
2023-09-01 deposited with the CCDC.	2024-01-30 downloaded from the CCDC.
;
_cell_angle_alpha 90
_cell_angle_beta 115.930(2)
_cell_angle_gamma 90
_cell_formula_units_Z 4
_cell_length_a 10.9241(10)
_cell_length_b 18.1857(19)
_cell_length_c 11.7611(13)
_cell_measurement_reflns_used 9153
_cell_measurement_temperature 300.00
_cell_measurement_theta_max 24.532
_cell_measurement_theta_min 2.954
_cell_volume 2101.3(4)
_computing_cell_refinement 'SAINT v8.37A (Bruker, 2015)'
_computing_data_collection 'Bruker D8 Venture diffractrometer'
_computing_data_reduction 'SAINT v8.37A (Bruker, 2015)'
_computing_molecular_graphics 'Olex2 1.5 (Dolomanov et al., 2009)'
_computing_publication_material 'Olex2 1.5 (Dolomanov et al., 2009)'
_computing_structure_refinement 'SHELXL 2019/2 (Sheldrick, 2015)'
_computing_structure_solution 'SHELXT 2018/2 (Sheldrick, 2018)'
_diffrn_ambient_temperature 300.00
_diffrn_detector 'CCD area detector'
_diffrn_detector_area_resol_mean 7.9
_diffrn_detector_type 'CCD area detector'
_diffrn_measured_fraction_theta_full 0.995
_diffrn_measured_fraction_theta_max 0.995
_diffrn_measurement_device 'three-circle diffractometer'
_diffrn_measurement_device_type 'Bruker APEX-II CCD'
_diffrn_measurement_method 'phi and omega scans'
_diffrn_radiation_monochromator graphite
_diffrn_radiation_probe x-ray
_diffrn_radiation_type MoK\a
_diffrn_radiation_wavelength 0.71073
_diffrn_reflns_av_R_equivalents 0.0954
_diffrn_reflns_av_unetI/netI 0.0450
_diffrn_reflns_Laue_measured_fraction_full 0.995
_diffrn_reflns_Laue_measured_fraction_max 0.995
_diffrn_reflns_limit_h_max 14
_diffrn_reflns_limit_h_min -13
_diffrn_reflns_limit_k_max 23
_diffrn_reflns_limit_k_min -23
_diffrn_reflns_limit_l_max 15
_diffrn_reflns_limit_l_min -15
_diffrn_reflns_number 63696
_diffrn_reflns_point_group_measured_fraction_full 0.995
_diffrn_reflns_point_group_measured_fraction_max 0.995
_diffrn_reflns_theta_full 25.242
_diffrn_reflns_theta_max 27.491
_diffrn_reflns_theta_min 3.053
_diffrn_source 'sealed X-ray tube'
_diffrn_source_current 30.0
_diffrn_source_power 1.5
_diffrn_source_target Mo
_diffrn_source_type 'Incoatec I\ms'
_diffrn_source_voltage 50.0
_diffrn_standards_number 0
_exptl_absorpt_coefficient_mu 0.080
_exptl_absorpt_correction_T_max 0.7456
_exptl_absorpt_correction_T_min 0.7045
_exptl_absorpt_correction_type multi-scan
_exptl_absorpt_process_details
;
SADABS-2016/2 (Bruker,2016/2) was used for absorption correction.
wR2(int) was 0.0717 before and 0.0604 after correction.
The Ratio of minimum to maximum transmission is 0.9449.
The \l/2 correction factor is Not present.
;
_exptl_crystal_colour 'clear light yellow'
_exptl_crystal_colour_lustre clear
_exptl_crystal_colour_modifier light
_exptl_crystal_colour_primary yellow
_exptl_crystal_density_diffrn 1.247
_exptl_crystal_description block
_exptl_crystal_F_000 832
_exptl_crystal_size_max 0.28
_exptl_crystal_size_mid 0.26
_exptl_crystal_size_min 0.23
_refine_diff_density_max 0.160
_refine_diff_density_min -0.161
_refine_diff_density_rms 0.030
_refine_ls_extinction_method none
_refine_ls_goodness_of_fit_ref 1.017
_refine_ls_hydrogen_treatment constr
_refine_ls_matrix_type full
_refine_ls_number_parameters 274
_refine_ls_number_reflns 4809
_refine_ls_number_restraints 0
_refine_ls_restrained_S_all 1.017
_refine_ls_R_factor_all 0.1124
_refine_ls_R_factor_gt 0.0539
_refine_ls_shift/su_max 0.000
_refine_ls_shift/su_mean 0.000
_refine_ls_structure_factor_coef Fsqd
_refine_ls_weighting_details 'w=1/[\s^2^(Fo^2^)+(0.0389P)^2^+0.6962P] where P=(Fo^2^+2Fc^2^)/3'
_refine_ls_weighting_scheme calc
_refine_ls_wR_factor_gt 0.1039
_refine_ls_wR_factor_ref 0.1286
_reflns_Friedel_coverage 0.000
_reflns_number_gt 2774
_reflns_number_total 4809
_reflns_threshold_expression 'I > 2\s(I)'
_cod_data_source_file d3ob02079g2.cif
_cod_data_source_block 20230426h
_cod_depositor_comments 'Adding full bibliography for 7159789.cif.'
_cod_database_code 7159789
_shelx_shelxl_version_number 2019/2
_shelx_space_group_comment
;
The symmetry employed for this shelxl refinement is uniquely defined
by the following loop, which should always be used as a source of
symmetry information in preference to the above space-group names.
They are only intended as comments.
;
_shelx_estimated_absorpt_t_max 0.982
_shelx_estimated_absorpt_t_min 0.978
_olex2_refinement_description
;
1. Fixed Uiso
 At 1.2 times of:
  All C(H) groups
 At 1.5 times of:
  All C(H,H,H) groups
2.a Aromatic/amide H refined with riding coordinates:
 C3(H3), C8(H8), C9(H9), C10(H10), C11(H11), C16(H16), C17(H17), C18(H18),
 C19(H19), C23(H23), C24(H24), C25(H25), C26(H26)
2.b Idealised Me refined as rotating group:
 C12(H12A,H12B,H12C), C20(H20A,H20B,H20C), C27(H27A,H27B,H27C)
;
_olex2_submission_special_instructions 'No special instructions were received'

loop_
_space_group_symop_operation_xyz
'x, y, z'
'-x, y+1/2, -z+1/2'
'-x, -y, -z'
'x, -y-1/2, z-1/2'

loop_
_atom_site_label
_atom_site_type_symbol
_atom_site_fract_x
_atom_site_fract_y
_atom_site_fract_z
_atom_site_U_iso_or_equiv
_atom_site_adp_type
_atom_site_occupancy
_atom_site_site_symmetry_order
_atom_site_calc_flag
_atom_site_refinement_flags_posn
_atom_site_refinement_flags_adp
_atom_site_refinement_flags_occupancy
_atom_site_disorder_assembly
_atom_site_disorder_group
O1 O 0.67904(12) 0.32809(6) 0.52304(11) 0.0464(3) Uani 1 1 d . . . . .
O2 O 0.63013(15) 0.14335(8) 0.42296(15) 0.0677(4) Uani 1 1 d . . . . .
O3 O 0.4066(2) 0.16972(10) 0.58995(17) 0.0950(6) Uani 1 1 d . . . . .
C1 C 0.61413(18) 0.26210(10) 0.48402(17) 0.0452(4) Uani 1 1 d . . . . .
C2 C 0.50905(19) 0.25770(10) 0.51655(17) 0.0468(4) Uani 1 1 d . . . . .
C3 C 0.50959(19) 0.32389(10) 0.57915(17) 0.0475(4) Uani 1 1 d . . . . .
H3 H 0.449696 0.336502 0.612868 0.057 Uiso 1 1 calc R U . . .
C4 C 0.61358(18) 0.36602(10) 0.58134(16) 0.0431(4) Uani 1 1 d . . . . .
C5 C 0.67082(19) 0.20670(11) 0.42949(18) 0.0493(5) Uani 1 1 d . . . . .
C6 C 0.77257(18) 0.22871(11) 0.38329(17) 0.0485(5) Uani 1 1 d . . . . .
C7 C 0.8788(2) 0.18115(12) 0.39524(19) 0.0579(5) Uani 1 1 d . . . . .
C8 C 0.9629(2) 0.20416(16) 0.3413(3) 0.0790(7) Uani 1 1 d . . . . .
H8 H 1.035315 0.174380 0.349015 0.095 Uiso 1 1 calc R U . . .
C9 C 0.9424(3) 0.26934(18) 0.2770(3) 0.0904(9) Uani 1 1 d . . . . .
H9 H 0.999786 0.282267 0.240588 0.109 Uiso 1 1 calc R U . . .
C10 C 0.8391(3) 0.31560(15) 0.2655(2) 0.0800(7) Uani 1 1 d . . . . .
H10 H 0.825949 0.359901 0.222196 0.096 Uiso 1 1 calc R U . . .
C11 C 0.7549(2) 0.29526(12) 0.31935(19) 0.0612(6) Uani 1 1 d . . . . .
H11 H 0.684775 0.326550 0.312932 0.073 Uiso 1 1 calc R U . . .
C12 C 0.9052(2) 0.10898(14) 0.4629(2) 0.0780(7) Uani 1 1 d . . . . .
H12A H 0.894149 0.114343 0.539042 0.117 Uiso 1 1 calc R U . . .
H12B H 0.996423 0.093273 0.483592 0.117 Uiso 1 1 calc R U . . .
H12C H 0.841947 0.072993 0.409315 0.117 Uiso 1 1 calc R U . . .
C13 C 0.4143(2) 0.19468(11) 0.4978(2) 0.0555(5) Uani 1 1 d . . . . .
C14 C 0.32654(19) 0.16903(11) 0.3672(2) 0.0527(5) Uani 1 1 d . . . . .
C15 C 0.2724(2) 0.09758(13) 0.3421(3) 0.0712(7) Uani 1 1 d . . . . .
C16 C 0.1836(3) 0.08190(19) 0.2165(4) 0.1003(10) Uani 1 1 d . . . . .
H16 H 0.147605 0.034751 0.196183 0.120 Uiso 1 1 calc R U . . .
C17 C 0.1474(3) 0.1332(3) 0.1218(3) 0.1122(12) Uani 1 1 d . . . . .
H17 H 0.085665 0.121009 0.039831 0.135 Uiso 1 1 calc R U . . .
C18 C 0.2020(3) 0.2023(2) 0.1480(3) 0.0919(9) Uani 1 1 d . . . . .
H18 H 0.178179 0.237251 0.084138 0.110 Uiso 1 1 calc R U . . .
C19 C 0.2921(2) 0.21931(14) 0.2693(2) 0.0660(6) Uani 1 1 d . . . . .
H19 H 0.331414 0.265833 0.286593 0.079 Uiso 1 1 calc R U . . .
C20 C 0.3083(3) 0.03923(14) 0.4421(3) 0.1137(11) Uani 1 1 d . . . . .
H20A H 0.402843 0.043234 0.500044 0.171 Uiso 1 1 calc R U . . .
H20B H 0.291020 -0.008420 0.403026 0.171 Uiso 1 1 calc R U . . .
H20C H 0.253823 0.045598 0.487040 0.171 Uiso 1 1 calc R U . . .
C21 C 0.67146(18) 0.43870(10) 0.62947(17) 0.0448(4) Uani 1 1 d . . . . .
C22 C 0.6055(2) 0.49024(10) 0.67202(18) 0.0506(5) Uani 1 1 d . . . . .
C23 C 0.6694(2) 0.55830(11) 0.7137(2) 0.0653(6) Uani 1 1 d . . . . .
H23 H 0.627288 0.593393 0.742128 0.078 Uiso 1 1 calc R U . . .
C24 C 0.7911(2) 0.57483(13) 0.7139(2) 0.0766(7) Uani 1 1 d . . . . .
H24 H 0.830289 0.620747 0.741780 0.092 Uiso 1 1 calc R U . . .
C25 C 0.8561(2) 0.52432(12) 0.6735(2) 0.0732(7) Uani 1 1 d . . . . .
H25 H 0.939634 0.535543 0.674448 0.088 Uiso 1 1 calc R U . . .
C26 C 0.7971(2) 0.45688(11) 0.6314(2) 0.0581(5) Uani 1 1 d . . . . .
H26 H 0.841284 0.422618 0.603702 0.070 Uiso 1 1 calc R U . . .
C27 C 0.4730(2) 0.47616(12) 0.6757(2) 0.0654(6) Uani 1 1 d . . . . .
H27A H 0.407543 0.459667 0.594130 0.098 Uiso 1 1 calc R U . . .
H27B H 0.441192 0.520694 0.697644 0.098 Uiso 1 1 calc R U . . .
H27C H 0.484816 0.439041 0.737691 0.098 Uiso 1 1 calc R U . . .

loop_
_atom_site_aniso_label
_atom_site_aniso_U_11
_atom_site_aniso_U_22
_atom_site_aniso_U_33
_atom_site_aniso_U_23
_atom_site_aniso_U_13
_atom_site_aniso_U_12
O1 0.0484(7) 0.0427(7) 0.0535(8) -0.0055(6) 0.0272(6) -0.0026(6)
O2 0.0748(10) 0.0454(8) 0.0950(12) -0.0124(8) 0.0483(9) -0.0082(7)
O3 0.1349(16) 0.0895(13) 0.0801(12) -0.0039(10) 0.0651(12) -0.0453(11)
C1 0.0518(10) 0.0390(10) 0.0489(11) -0.0024(8) 0.0256(9) -0.0034(8)
C2 0.0532(11) 0.0424(10) 0.0490(11) 0.0019(8) 0.0263(9) -0.0016(8)
C3 0.0549(11) 0.0464(11) 0.0509(11) 0.0003(9) 0.0322(9) 0.0002(9)
C4 0.0484(10) 0.0426(10) 0.0407(10) 0.0020(8) 0.0216(8) 0.0042(8)
C5 0.0522(11) 0.0457(11) 0.0508(11) -0.0054(9) 0.0232(9) -0.0028(9)
C6 0.0483(10) 0.0526(11) 0.0462(11) -0.0130(9) 0.0223(9) -0.0057(9)
C7 0.0509(11) 0.0678(14) 0.0544(12) -0.0209(11) 0.0224(10) -0.0023(10)
C8 0.0593(13) 0.099(2) 0.0903(18) -0.0339(16) 0.0437(13) -0.0097(14)
C9 0.096(2) 0.103(2) 0.103(2) -0.0317(18) 0.0712(18) -0.0367(18)
C10 0.106(2) 0.0753(17) 0.0771(17) -0.0117(13) 0.0573(16) -0.0231(15)
C11 0.0716(14) 0.0636(14) 0.0565(13) -0.0088(11) 0.0357(11) -0.0086(11)
C12 0.0749(15) 0.0835(17) 0.0703(16) -0.0063(13) 0.0269(13) 0.0220(13)
C13 0.0655(12) 0.0475(11) 0.0664(14) -0.0006(10) 0.0407(11) -0.0065(9)
C14 0.0454(10) 0.0528(12) 0.0702(14) -0.0081(11) 0.0346(10) -0.0038(9)
C15 0.0614(13) 0.0627(14) 0.106(2) -0.0248(14) 0.0514(14) -0.0173(11)
C16 0.0778(18) 0.112(2) 0.127(3) -0.062(2) 0.059(2) -0.0448(18)
C17 0.0658(18) 0.182(4) 0.087(2) -0.049(2) 0.0322(17) -0.028(2)
C18 0.0601(15) 0.137(3) 0.0708(18) -0.0026(17) 0.0214(13) 0.0033(17)
C19 0.0548(12) 0.0760(15) 0.0697(15) -0.0014(13) 0.0296(12) 0.0021(11)
C20 0.142(3) 0.0518(15) 0.169(3) -0.0034(18) 0.088(3) -0.0244(17)
C21 0.0484(10) 0.0415(10) 0.0415(10) 0.0006(8) 0.0169(8) 0.0017(8)
C22 0.0566(11) 0.0499(11) 0.0422(11) 0.0036(9) 0.0186(9) 0.0073(9)
C23 0.0795(15) 0.0460(12) 0.0669(14) -0.0060(10) 0.0288(12) 0.0050(11)
C24 0.0698(15) 0.0514(13) 0.0965(19) -0.0133(13) 0.0252(14) -0.0084(12)
C25 0.0557(13) 0.0623(14) 0.0975(19) -0.0081(13) 0.0297(13) -0.0106(11)
C26 0.0540(12) 0.0495(12) 0.0712(14) -0.0056(10) 0.0278(11) -0.0022(9)
C27 0.0732(14) 0.0607(13) 0.0747(15) 0.0013(11) 0.0439(12) 0.0110(11)

loop_
_atom_type_symbol
_atom_type_description
_atom_type_scat_dispersion_real
_atom_type_scat_dispersion_imag
_atom_type_scat_source
C C 0.0033 0.0016 'International Tables Vol C Tables 4.2.6.8 and 6.1.1.4'
H H 0.0000 0.0000 'International Tables Vol C Tables 4.2.6.8 and 6.1.1.4'
O O 0.0106 0.0060 'International Tables Vol C Tables 4.2.6.8 and 6.1.1.4'

loop_
_geom_angle_atom_site_label_1
_geom_angle_atom_site_label_2
_geom_angle_atom_site_label_3
_geom_angle
_geom_angle_site_symmetry_1
_geom_angle_site_symmetry_3
_geom_angle_publ_flag
C1 O1 C4 107.55(13) . . ?
O1 C1 C5 119.53(15) . . ?
C2 C1 O1 109.54(15) . . ?
C2 C1 C5 130.58(17) . . ?
C1 C2 C3 106.55(16) . . ?
C1 C2 C13 128.16(17) . . ?
C3 C2 C13 125.21(17) . . ?
C2 C3 H3 126.2 . . ?
C4 C3 C2 107.66(16) . . ?
C4 C3 H3 126.2 . . ?
O1 C4 C21 114.48(15) . . ?
C3 C4 O1 108.68(15) . . ?
C3 C4 C21 136.84(17) . . ?
O2 C5 C1 117.50(17) . . ?
O2 C5 C6 122.54(17) . . ?
C1 C5 C6 119.95(16) . . ?
C7 C6 C5 120.92(18) . . ?
C11 C6 C5 118.73(18) . . ?
C11 C6 C7 120.18(19) . . ?
C6 C7 C12 123.52(19) . . ?
C8 C7 C6 116.8(2) . . ?
C8 C7 C12 119.7(2) . . ?
C7 C8 H8 118.9 . . ?
C9 C8 C7 122.1(2) . . ?
C9 C8 H8 118.9 . . ?
C8 C9 H9 119.5 . . ?
C10 C9 C8 121.0(2) . . ?
C10 C9 H9 119.5 . . ?
C9 C10 H10 120.7 . . ?
C9 C10 C11 118.6(3) . . ?
C11 C10 H10 120.7 . . ?
C6 C11 H11 119.4 . . ?
C10 C11 C6 121.3(2) . . ?
C10 C11 H11 119.4 . . ?
C7 C12 H12A 109.5 . . ?
C7 C12 H12B 109.5 . . ?
C7 C12 H12C 109.5 . . ?
H12A C12 H12B 109.5 . . ?
H12A C12 H12C 109.5 . . ?
H12B C12 H12C 109.5 . . ?
O3 C13 C2 118.0(2) . . ?
O3 C13 C14 122.76(19) . . ?
C14 C13 C2 119.07(18) . . ?
C15 C14 C13 122.0(2) . . ?
C19 C14 C13 117.97(19) . . ?
C19 C14 C15 119.9(2) . . ?
C14 C15 C20 123.1(2) . . ?
C16 C15 C14 116.4(3) . . ?
C16 C15 C20 120.4(3) . . ?
C15 C16 H16 118.7 . . ?
C17 C16 C15 122.7(3) . . ?
C17 C16 H16 118.7 . . ?
C16 C17 H17 120.0 . . ?
C18 C17 C16 120.0(3) . . ?
C18 C17 H17 120.0 . . ?
C17 C18 H18 120.4 . . ?
C17 C18 C19 119.1(3) . . ?
C19 C18 H18 120.4 . . ?
C14 C19 H19 119.1 . . ?
C18 C19 C14 121.8(2) . . ?
C18 C19 H19 119.1 . . ?
C15 C20 H20A 109.5 . . ?
C15 C20 H20B 109.5 . . ?
C15 C20 H20C 109.5 . . ?
H20A C20 H20B 109.5 . . ?
H20A C20 H20C 109.5 . . ?
H20B C20 H20C 109.5 . . ?
C22 C21 C4 122.54(17) . . ?
C22 C21 C26 119.29(17) . . ?
C26 C21 C4 118.16(17) . . ?
C21 C22 C27 123.62(18) . . ?
C23 C22 C21 117.42(19) . . ?
C23 C22 C27 118.95(19) . . ?
C22 C23 H23 118.9 . . ?
C24 C23 C22 122.2(2) . . ?
C24 C23 H23 118.9 . . ?
C23 C24 H24 119.8 . . ?
C23 C24 C25 120.4(2) . . ?
C25 C24 H24 119.8 . . ?
C24 C25 H25 120.3 . . ?
C24 C25 C26 119.5(2) . . ?
C26 C25 H25 120.3 . . ?
C21 C26 H26 119.4 . . ?
C25 C26 C21 121.2(2) . . ?
C25 C26 H26 119.4 . . ?
C22 C27 H27A 109.5 . . ?
C22 C27 H27B 109.5 . . ?
C22 C27 H27C 109.5 . . ?
H27A C27 H27B 109.5 . . ?
H27A C27 H27C 109.5 . . ?
H27B C27 H27C 109.5 . . ?

loop_
_geom_bond_atom_site_label_1
_geom_bond_atom_site_label_2
_geom_bond_distance
_geom_bond_site_symmetry_2
_geom_bond_publ_flag
O1 C1 1.367(2) . ?
O1 C4 1.373(2) . ?
O2 C5 1.225(2) . ?
O3 C13 1.212(2) . ?
C1 C2 1.362(2) . ?
C1 C5 1.469(3) . ?
C2 C3 1.410(2) . ?
C2 C13 1.494(3) . ?
C3 H3 0.9300 . ?
C3 C4 1.361(2) . ?
C4 C21 1.468(2) . ?
C5 C6 1.490(3) . ?
C6 C7 1.404(3) . ?
C6 C11 1.393(3) . ?
C7 C8 1.390(3) . ?
C7 C12 1.496(3) . ?
C8 H8 0.9300 . ?
C8 C9 1.371(4) . ?
C9 H9 0.9300 . ?
C9 C10 1.367(4) . ?
C10 H10 0.9300 . ?
C10 C11 1.377(3) . ?
C11 H11 0.9300 . ?
C12 H12A 0.9600 . ?
C12 H12B 0.9600 . ?
C12 H12C 0.9600 . ?
C13 C14 1.486(3) . ?
C14 C15 1.404(3) . ?
C14 C19 1.388(3) . ?
C15 C16 1.397(4) . ?
C15 C20 1.503(4) . ?
C16 H16 0.9300 . ?
C16 C17 1.372(4) . ?
C17 H17 0.9300 . ?
C17 C18 1.366(4) . ?
C18 H18 0.9300 . ?
C18 C19 1.369(3) . ?
C19 H19 0.9300 . ?
C20 H20A 0.9600 . ?
C20 H20B 0.9600 . ?
C20 H20C 0.9600 . ?
C21 C22 1.401(3) . ?
C21 C26 1.402(3) . ?
C22 C23 1.400(3) . ?
C22 C27 1.489(3) . ?
C23 H23 0.9300 . ?
C23 C24 1.363(3) . ?
C24 H24 0.9300 . ?
C24 C25 1.367(3) . ?
C25 H25 0.9300 . ?
C25 C26 1.373(3) . ?
C26 H26 0.9300 . ?
C27 H27A 0.9600 . ?
C27 H27B 0.9600 . ?
C27 H27C 0.9600 . ?

loop_
_geom_torsion_atom_site_label_1
_geom_torsion_atom_site_label_2
_geom_torsion_atom_site_label_3
_geom_torsion_atom_site_label_4
_geom_torsion
_geom_torsion_site_symmetry_1
_geom_torsion_site_symmetry_2
_geom_torsion_site_symmetry_3
_geom_torsion_site_symmetry_4
_geom_torsion_publ_flag
O1 C1 C2 C3 -0.3(2) . . . . ?
O1 C1 C2 C13 -177.26(18) . . . . ?
O1 C1 C5 O2 163.41(17) . . . . ?
O1 C1 C5 C6 -17.3(3) . . . . ?
O1 C4 C21 C22 168.84(16) . . . . ?
O1 C4 C21 C26 -10.6(2) . . . . ?
O2 C5 C6 C7 -35.6(3) . . . . ?
O2 C5 C6 C11 139.7(2) . . . . ?
O3 C13 C14 C15 -27.5(3) . . . . ?
O3 C13 C14 C19 148.9(2) . . . . ?
C1 O1 C4 C3 0.31(19) . . . . ?
C1 O1 C4 C21 179.86(14) . . . . ?
C1 C2 C3 C4 0.5(2) . . . . ?
C1 C2 C13 O3 123.2(2) . . . . ?
C1 C2 C13 C14 -61.3(3) . . . . ?
C1 C5 C6 C7 145.15(18) . . . . ?
C1 C5 C6 C11 -39.6(3) . . . . ?
C2 C1 C5 O2 -9.0(3) . . . . ?
C2 C1 C5 C6 170.24(19) . . . . ?
C2 C3 C4 O1 -0.5(2) . . . . ?
C2 C3 C4 C21 -179.9(2) . . . . ?
C2 C13 C14 C15 157.30(18) . . . . ?
C2 C13 C14 C19 -26.3(3) . . . . ?
C3 C2 C13 O3 -53.2(3) . . . . ?
C3 C2 C13 C14 122.3(2) . . . . ?
C3 C4 C21 C22 -11.8(3) . . . . ?
C3 C4 C21 C26 168.8(2) . . . . ?
C4 O1 C1 C2 0.0(2) . . . . ?
C4 O1 C1 C5 -173.91(16) . . . . ?
C4 C21 C22 C23 -178.85(18) . . . . ?
C4 C21 C22 C27 1.5(3) . . . . ?
C4 C21 C26 C25 179.0(2) . . . . ?
C5 C1 C2 C3 172.71(19) . . . . ?
C5 C1 C2 C13 -4.2(3) . . . . ?
C5 C6 C7 C8 175.45(18) . . . . ?
C5 C6 C7 C12 -5.1(3) . . . . ?
C5 C6 C11 C10 -174.57(19) . . . . ?
C6 C7 C8 C9 -1.3(3) . . . . ?
C7 C6 C11 C10 0.8(3) . . . . ?
C7 C8 C9 C10 1.4(4) . . . . ?
C8 C9 C10 C11 -0.4(4) . . . . ?
C9 C10 C11 C6 -0.7(3) . . . . ?
C11 C6 C7 C8 0.2(3) . . . . ?
C11 C6 C7 C12 179.70(19) . . . . ?
C12 C7 C8 C9 179.2(2) . . . . ?
C13 C2 C3 C4 177.56(18) . . . . ?
C13 C14 C15 C16 175.6(2) . . . . ?
C13 C14 C15 C20 -5.8(3) . . . . ?
C13 C14 C19 C18 -174.0(2) . . . . ?
C14 C15 C16 C17 -1.5(4) . . . . ?
C15 C14 C19 C18 2.5(3) . . . . ?
C15 C16 C17 C18 2.1(5) . . . . ?
C16 C17 C18 C19 -0.3(4) . . . . ?
C17 C18 C19 C14 -2.0(4) . . . . ?
C19 C14 C15 C16 -0.7(3) . . . . ?
C19 C14 C15 C20 177.9(2) . . . . ?
C20 C15 C16 C17 179.8(3) . . . . ?
C21 C22 C23 C24 -0.2(3) . . . . ?
C22 C21 C26 C25 -0.4(3) . . . . ?
C22 C23 C24 C25 -0.4(4) . . . . ?
C23 C24 C25 C26 0.6(4) . . . . ?
C24 C25 C26 C21 -0.2(4) . . . . ?
C26 C21 C22 C23 0.6(3) . . . . ?
C26 C21 C22 C27 -179.08(19) . . . . ?
C27 C22 C23 C24 179.5(2) . . . . ?
